data_1567743
loop_
_publ_author_name
'Dabringhaus, Philipp'
'Krossing, Ingo'

_publ_section_title
;
 From mixed group 13 cations [M(AlCp*)3]+ (M = Ga/In/Tl) to an Al4+
 cluster
;
_journal_issue 41
_journal_name_full 'Chemical Science'
_journal_page_first 12078
_journal_page_last 12086
_journal_paper_doi 10.1039/D2SC04637G
_journal_volume 13
_journal_year 2022
_chemical_formula_moiety 'C16 Al F36 O4-, C9 H21 Al N3+, 3(C10 H15 Al)'
_chemical_formula_sum 'C55 H66 Al5 F36 N3 O4'
_chemical_formula_weight 1652.00
_chemical_properties_physical Air-sensitive,Moisture-sensitive
_space_group_crystal_system monoclinic
_space_group_IT_number 14
_space_group_name_Hall '-P 2ybc'
_space_group_name_H-M_alt 'P 1 21/c 1'
_atom_sites_solution_hydrogens geom
_atom_sites_solution_primary direct
_audit_creation_method
;FinalCif V107 by Daniel Kratzert, Freiburg 2022,
https://dkratzert.de/finalcif.html
;
_audit_update_record
;
2022-07-31 deposited with the CCDC.	2022-10-07 downloaded from the CCDC.
;
_cell_angle_alpha 90
_cell_angle_beta 116.118(16)
_cell_angle_gamma 90
_cell_formula_units_Z 4
_cell_length_a 21.369(8)
_cell_length_b 17.024(3)
_cell_length_c 21.581(7)
_cell_measurement_reflns_used 9689
_cell_measurement_temperature 100(2)
_cell_measurement_theta_max 27.1
_cell_measurement_theta_min 2.2535
_cell_volume 7049(4)
_computing_cell_refinement 'SAINT V8.40B'
_computing_data_collection 'Bruker BIS V6.2.15 Patch 4/2021-03-15 && APEX4 2021.10-0'
_computing_data_reduction 'SAINT V8.40B'
_computing_structure_refinement 'SHELXL-2018/3 (Sheldrick, 2018)'
_computing_structure_solution 'SHELXT 2018/2 (Sheldrick, 2018)'
_diffrn_ambient_environment N~2~
_diffrn_ambient_temperature 100(2)
_diffrn_detector CPAD
_diffrn_detector_area_resol_mean 7.41
_diffrn_detector_type 'Bruker PHOTON III'
_diffrn_measured_fraction_theta_full 0.999
_diffrn_measured_fraction_theta_max 0.995
_diffrn_measurement_device 'three-circle diffractometer'
_diffrn_measurement_device_type 'Bruker D8 VENTURE dual wavelength Mo/Cu'
_diffrn_measurement_method '\w and \f scans'
_diffrn_measurement_specimen_support 'MiTeGen micromount'
_diffrn_radiation_monochromator 'mirror optics'
_diffrn_radiation_probe x-ray
_diffrn_radiation_type MoK\a
_diffrn_radiation_wavelength 0.71073
_diffrn_reflns_av_R_equivalents 0.0522
_diffrn_reflns_av_unetI/netI 0.0223
_diffrn_reflns_Laue_measured_fraction_full 0.999
_diffrn_reflns_Laue_measured_fraction_max 0.995
_diffrn_reflns_limit_h_max 27
_diffrn_reflns_limit_h_min -27
_diffrn_reflns_limit_k_max 22
_diffrn_reflns_limit_k_min -22
_diffrn_reflns_limit_l_max 28
_diffrn_reflns_limit_l_min -28
_diffrn_reflns_number 179713
_diffrn_reflns_point_group_measured_fraction_full 0.999
_diffrn_reflns_point_group_measured_fraction_max 0.995
_diffrn_reflns_theta_full 25.242
_diffrn_reflns_theta_max 27.564
_diffrn_reflns_theta_min 1.592
_diffrn_source 'microfocus sealed X-ray tube'
_diffrn_source_current 1.4
_diffrn_source_type 'Incoatec I\ms'
_diffrn_source_voltage 50.0
_exptl_absorpt_coefficient_mu 0.219
_exptl_absorpt_correction_T_max 0.7456
_exptl_absorpt_correction_T_min 0.7106
_exptl_absorpt_correction_type multi-scan
_exptl_absorpt_process_details
;
SADABS-2016/2 - Bruker AXS area detector scaling and absorption correction:
Krause, L., Herbst-Irmer, R., Sheldrick G.M. & Stalke D., J. Appl. Cryst. 48
(2015) 3-10
;
_exptl_crystal_colour yellow
_exptl_crystal_density_diffrn 1.557
_exptl_crystal_description block
_exptl_crystal_F_000 3352
_exptl_crystal_recrystallization_method
'layering a solution of the compound in 1,2-difluorobenzene with n-pentane atroom temperature'
_exptl_crystal_size_max 0.412
_exptl_crystal_size_mid 0.244
_exptl_crystal_size_min 0.108
_refine_diff_density_max 0.368
_refine_diff_density_min -0.315
_refine_diff_density_rms 0.051
_refine_ls_extinction_method none
_refine_ls_goodness_of_fit_ref 1.026
_refine_ls_hydrogen_treatment constr
_refine_ls_matrix_type full
_refine_ls_number_parameters 946
_refine_ls_number_reflns 16215
_refine_ls_number_restraints 4026
_refine_ls_restrained_S_all 0.932
_refine_ls_R_factor_all 0.0523
_refine_ls_R_factor_gt 0.0357
_refine_ls_shift/su_max 0.001
_refine_ls_shift/su_mean 0.000
_refine_ls_structure_factor_coef Fsqd
_refine_ls_weighting_details 'w=1/[\s^2^(Fo^2^)+(0.0384P)^2^+4.9140P] where P=(Fo^2^+2Fc^2^)/3'
_refine_ls_weighting_scheme calc
_refine_ls_wR_factor_gt 0.0841
_refine_ls_wR_factor_ref 0.0940
_reflns_Friedel_coverage 0.000
_reflns_number_gt 12704
_reflns_number_total 16215
_reflns_threshold_expression 'I > 2\s(I)'
_cod_data_source_file d2sc04637g2.cif
_cod_data_source_block p21c_a_CCDC1
_cod_depositor_comments 'Adding full bibliography for 1567740--1567746.cif.'
_cod_original_sg_symbol_H-M 'P 21/c'
_cod_database_code 1567743
_shelx_shelxl_version_number 2018/3
_shelx_space_group_comment
;
The symmetry employed for this shelxl refinement is uniquely defined
by the following loop, which should always be used as a source of
symmetry information in preference to the above space-group names.
They are only intended as comments.
;
_olex2_diffrn_ambient_temperature_device 'Oxford Cryostream 800'

loop_
_space_group_symop_operation_xyz
'x, y, z'
'-x, y+1/2, -z+1/2'
'-x, -y, -z'
'x, -y-1/2, z-1/2'

loop_
_atom_site_label
_atom_site_type_symbol
_atom_site_fract_x
_atom_site_fract_y
_atom_site_fract_z
_atom_site_U_iso_or_equiv
_atom_site_adp_type
_atom_site_occupancy
_atom_site_site_symmetry_order
_atom_site_calc_flag
_atom_site_refinement_flags_posn
_atom_site_refinement_flags_adp
_atom_site_refinement_flags_occupancy
_atom_site_disorder_assembly
_atom_site_disorder_group
Al1 Al 0.76366(2) 0.24316(3) 0.38373(2) 0.01606(9) Uani 1 1 d . . . . .
Al2 Al 0.63997(2) 0.16473(3) 0.30385(2) 0.01832(10) Uani 1 1 d . . . . .
Al3 Al 0.64367(2) 0.32842(3) 0.31021(2) 0.01907(10) Uani 1 1 d . . . . .
Al4 Al 0.70564(2) 0.24907(3) 0.24174(2) 0.01759(10) Uani 1 1 d . . . . .
Al5 Al 0.82869(2) 0.73584(3) 0.65650(2) 0.01712(10) Uani 1 1 d . . . . .
N1 N 0.84869(7) 0.15998(8) 0.42743(7) 0.0218(3) Uani 1 1 d . . . . .
N2 N 0.78020(7) 0.24468(8) 0.48909(7) 0.0205(3) Uani 1 1 d . . . . .
N3 N 0.84947(7) 0.32438(8) 0.42509(7) 0.0209(3) Uani 1 1 d . . . . .
C1 C 0.84297(10) 0.09846(10) 0.37662(10) 0.0289(4) Uani 1 1 d . . . . .
H1A H 0.796287 0.075156 0.357603 0.043 Uiso 1 1 calc R U . . .
H1B H 0.877928 0.057611 0.399443 0.043 Uiso 1 1 calc R U . . .
H1C H 0.850897 0.121939 0.339220 0.043 Uiso 1 1 calc R U . . .
C2 C 0.83958(10) 0.12250(10) 0.48533(9) 0.0267(4) Uani 1 1 d . . . . .
H2A H 0.880423 0.088970 0.512426 0.032 Uiso 1 1 calc R U . . .
H2B H 0.797591 0.088695 0.466571 0.032 Uiso 1 1 calc R U . . .
C3 C 0.83202(10) 0.18458(11) 0.53171(9) 0.0276(4) Uani 1 1 d . . . . .
H3A H 0.816431 0.159903 0.564072 0.033 Uiso 1 1 calc R U . . .
H3B H 0.877641 0.210010 0.559139 0.033 Uiso 1 1 calc R U . . .
C4 C 0.71334(10) 0.23169(11) 0.49296(9) 0.0267(4) Uani 1 1 d . . . . .
H4A H 0.677993 0.267820 0.461360 0.040 Uiso 1 1 calc R U . . .
H4B H 0.719911 0.241263 0.540222 0.040 Uiso 1 1 calc R U . . .
H4C H 0.697953 0.177396 0.479860 0.040 Uiso 1 1 calc R U . . .
C5 C 0.80459(10) 0.32592(10) 0.51234(9) 0.0263(4) Uani 1 1 d . . . . .
H5A H 0.818433 0.330677 0.562402 0.032 Uiso 1 1 calc R U . . .
H5B H 0.766259 0.363537 0.487718 0.032 Uiso 1 1 calc R U . . .
C6 C 0.86621(9) 0.34537(11) 0.49793(9) 0.0272(4) Uani 1 1 d . . . . .
H6A H 0.876911 0.402145 0.505481 0.033 Uiso 1 1 calc R U . . .
H6B H 0.907730 0.315679 0.529928 0.033 Uiso 1 1 calc R U . . .
C7 C 0.83400(10) 0.39667(10) 0.38280(9) 0.0269(4) Uani 1 1 d . . . . .
H7A H 0.818087 0.382496 0.334189 0.040 Uiso 1 1 calc R U . . .
H7B H 0.876227 0.428822 0.398155 0.040 Uiso 1 1 calc R U . . .
H7C H 0.797432 0.426559 0.388063 0.040 Uiso 1 1 calc R U . . .
C8 C 0.90764(9) 0.28156(11) 0.41978(10) 0.0277(4) Uani 1 1 d . . . . .
H8A H 0.951258 0.312131 0.443171 0.033 Uiso 1 1 calc R U . . .
H8B H 0.897500 0.275923 0.370599 0.033 Uiso 1 1 calc R U . . .
C9 C 0.91727(9) 0.20098(11) 0.45260(10) 0.0294(4) Uani 1 1 d . . . . .
H9A H 0.949501 0.169525 0.440811 0.035 Uiso 1 1 calc R U . . .
H9B H 0.938045 0.206382 0.503428 0.035 Uiso 1 1 calc R U . . .
O1_1 O 0.85038(6) 0.66015(7) 0.61633(6) 0.0215(2) Uani 1 1 d D U . A 1
C1_1 C 0.89797(8) 0.60805(9) 0.61631(8) 0.0202(3) Uani 1 1 d D U . A 1
C2_1 C 0.97326(9) 0.62986(10) 0.66940(9) 0.0242(3) Uani 1 1 d D U . A 1
F1_1 F 0.98384(5) 0.61312(7) 0.73346(5) 0.0316(2) Uani 1 1 d D U . A 1
F2_1 F 1.02165(5) 0.59165(6) 0.65737(6) 0.0311(2) Uani 1 1 d D U . A 1
F3_1 F 0.98469(5) 0.70671(6) 0.66716(6) 0.0313(2) Uani 1 1 d D U . A 1
C3_1 C 0.89414(9) 0.60719(10) 0.54274(9) 0.0247(3) Uani 1 1 d D U . A 1
F4_1 F 0.82862(5) 0.60716(7) 0.49490(5) 0.0334(2) Uani 1 1 d D U . A 1
F5_1 F 0.92471(5) 0.67085(6) 0.53212(5) 0.0301(2) Uani 1 1 d D U . A 1
F6_1 F 0.92578(6) 0.54433(7) 0.53144(6) 0.0354(3) Uani 1 1 d D U . A 1
C4_1 C 0.88008(9) 0.52497(10) 0.63392(9) 0.0257(4) Uani 1 1 d D U . A 1
F7_1 F 0.82429(6) 0.49543(6) 0.58064(6) 0.0313(2) Uani 1 1 d D U . A 1
F8_1 F 0.93209(6) 0.47341(6) 0.64885(6) 0.0353(3) Uani 1 1 d D U . A 1
F9_1 F 0.86521(6) 0.52828(6) 0.68733(6) 0.0346(3) Uani 1 1 d D U . A 1
O1_2 O 0.86976(6) 0.82299(6) 0.65588(6) 0.0206(2) Uani 1 1 d D U . B 1
C1_2 C 0.86698(8) 0.88841(9) 0.61926(8) 0.0211(3) Uani 1 1 d D U . B 1
C2_2 C 0.93166(10) 0.93961(11) 0.66329(10) 0.0301(4) Uani 1 1 d D U . B 1
F1_2 F 0.92346(6) 0.97480(7) 0.71435(6) 0.0395(3) Uani 1 1 d D U . B 1
F2_2 F 0.94322(6) 0.99569(7) 0.62579(6) 0.0418(3) Uani 1 1 d D U . B 1
F3_2 F 0.98883(6) 0.89575(7) 0.69131(6) 0.0402(3) Uani 1 1 d D U . B 1
C3_2 C 0.86799(9) 0.86718(10) 0.54986(9) 0.0269(4) Uani 1 1 d D U . B 1
F4_2 F 0.82473(6) 0.80796(6) 0.51933(5) 0.0325(2) Uani 1 1 d D U . B 1
F5_2 F 0.93175(6) 0.84443(7) 0.56028(6) 0.0380(3) Uani 1 1 d D U . B 1
F6_2 F 0.84950(6) 0.92740(6) 0.50537(6) 0.0348(3) Uani 1 1 d D U . B 1
C4_2 C 0.79964(9) 0.93626(10) 0.60433(9) 0.0250(3) Uani 1 1 d D U . B 1
F7_2 F 0.74444(5) 0.90483(6) 0.55236(5) 0.0309(2) Uani 1 1 d D U . B 1
F8_2 F 0.80446(6) 1.01117(6) 0.58697(6) 0.0316(2) Uani 1 1 d D U . B 1
F9_2 F 0.78676(6) 0.93725(6) 0.65900(6) 0.0336(2) Uani 1 1 d D U . B 1
O1_3 O 0.85879(6) 0.70905(7) 0.74201(6) 0.0252(3) Uani 1 1 d D U . C 1
C1_3 C 0.87351(9) 0.73115(11) 0.80706(9) 0.0278(4) Uani 1 1 d D U . C 1
C2_3 C 0.93117(10) 0.79490(13) 0.83348(10) 0.0357(4) Uani 1 1 d D U . C 1
F1_3 F 0.90588(7) 0.86516(7) 0.80816(6) 0.0466(3) Uani 1 1 d D U . C 1
F2_3 F 0.96122(7) 0.80142(9) 0.90268(6) 0.0493(3) Uani 1 1 d D U . C 1
F3_3 F 0.98129(6) 0.77868(9) 0.81496(7) 0.0519(3) Uani 1 1 d D U . C 1
C3_3 C 0.89968(13) 0.65751(14) 0.85338(10) 0.0465(5) Uani 1 1 d D U . C 1
F4_3 F 0.86028(10) 0.59534(8) 0.82380(7) 0.0659(5) Uani 1 1 d D U . C 1
F5_3 F 0.96515(8) 0.64003(9) 0.86500(7) 0.0629(4) Uani 1 1 d D U . C 1
F6_3 F 0.90062(9) 0.66706(10) 0.91512(6) 0.0653(4) Uani 1 1 d D U . C 1
C4_3 C 0.80734(11) 0.76364(14) 0.81107(10) 0.0398(5) Uani 1 1 d D U . C 1
F7_3 F 0.76317(7) 0.70622(10) 0.80520(7) 0.0601(4) Uani 1 1 d D U . C 1
F8_3 F 0.82244(7) 0.80093(10) 0.87035(7) 0.0581(4) Uani 1 1 d D U . C 1
F9_3 F 0.77438(6) 0.81395(8) 0.75983(6) 0.0476(3) Uani 1 1 d D U . C 1
O1_4 O 0.74003(6) 0.74961(7) 0.61269(6) 0.0215(2) Uani 1 1 d D U . D 1
C1_4 C 0.67566(8) 0.71793(10) 0.57919(9) 0.0228(3) Uani 1 1 d D U . D 1
C2_4 C 0.62637(10) 0.76186(13) 0.60313(11) 0.0356(4) Uani 1 1 d D U . D 1
F1_4 F 0.63788(7) 0.73869(9) 0.66619(7) 0.0507(4) Uani 1 1 d D U . D 1
F2_4 F 0.55898(6) 0.74866(8) 0.56121(7) 0.0486(3) Uani 1 1 d D U . D 1
F3_4 F 0.63716(6) 0.83869(8) 0.60551(7) 0.0474(3) Uani 1 1 d D U . D 1
C3_4 C 0.64862(10) 0.72817(11) 0.50021(9) 0.0310(4) Uani 1 1 d D U . D 1
F4_4 F 0.69819(6) 0.71067(8) 0.48114(6) 0.0402(3) Uani 1 1 d D U . D 1
F5_4 F 0.62897(7) 0.80214(7) 0.48101(6) 0.0460(3) Uani 1 1 d D U . D 1
F6_4 F 0.59360(6) 0.68212(8) 0.46421(6) 0.0414(3) Uani 1 1 d D U . D 1
C4_4 C 0.67589(10) 0.62888(12) 0.59544(10) 0.0325(4) Uani 1 1 d D U . D 1
F7_4 F 0.69961(6) 0.58614(7) 0.55851(7) 0.0407(3) Uani 1 1 d D U . D 1
F8_4 F 0.61258(6) 0.60143(8) 0.58228(7) 0.0462(3) Uani 1 1 d D U . D 1
F9_4 F 0.71776(7) 0.61503(7) 0.66161(6) 0.0466(3) Uani 1 1 d D U . D 1
C1_5 C 0.61840(9) 0.46323(10) 0.28204(9) 0.0246(3) Uani 1 1 d D U . E 1
C2_5 C 0.64180(9) 0.46168(10) 0.35440(9) 0.0282(4) Uani 1 1 d D U . E 1
C3_5 C 0.59653(10) 0.41345(11) 0.36920(9) 0.0300(4) Uani 1 1 d D U . E 1
C4_5 C 0.54425(9) 0.38530(10) 0.30609(10) 0.0271(4) Uani 1 1 d D U . E 1
C5_5 C 0.55722(9) 0.41641(10) 0.25174(9) 0.0241(3) Uani 1 1 d D U . E 1
C6_5 C 0.51149(10) 0.40399(12) 0.17618(9) 0.0354(4) Uani 1 1 d D U . E 1
H6A_5 H 0.525431 0.440234 0.149230 0.053 Uiso 1 1 calc R U . E 1
H6B_5 H 0.462810 0.413879 0.166287 0.053 Uiso 1 1 calc R U . E 1
H6C_5 H 0.516388 0.349755 0.163733 0.053 Uiso 1 1 calc R U . E 1
C7_5 C 0.48166(11) 0.33881(12) 0.29878(14) 0.0436(5) Uani 1 1 d D U . E 1
H7A_5 H 0.454839 0.323017 0.250505 0.065 Uiso 1 1 calc R U . E 1
H7B_5 H 0.452373 0.371180 0.313076 0.065 Uiso 1 1 calc R U . E 1
H7C_5 H 0.496910 0.291903 0.327984 0.065 Uiso 1 1 calc R U . E 1
C8_5 C 0.59862(14) 0.40177(15) 0.43900(11) 0.0518(7) Uani 1 1 d D U . E 1
H8A_5 H 0.573038 0.444366 0.448240 0.078 Uiso 1 1 calc R U . E 1
H8B_5 H 0.647158 0.401990 0.474297 0.078 Uiso 1 1 calc R U . E 1
H8C_5 H 0.577027 0.351313 0.440061 0.078 Uiso 1 1 calc R U . E 1
C9_5 C 0.69885(11) 0.51282(13) 0.40496(11) 0.0445(6) Uani 1 1 d D U . E 1
H9A_5 H 0.729744 0.529416 0.384713 0.067 Uiso 1 1 calc R U . E 1
H9B_5 H 0.725685 0.483142 0.447392 0.067 Uiso 1 1 calc R U . E 1
H9C_5 H 0.678284 0.559218 0.415698 0.067 Uiso 1 1 calc R U . E 1
C10_5 C 0.64972(12) 0.51215(11) 0.24495(12) 0.0390(5) Uani 1 1 d D U . E 1
H10A_5 H 0.618013 0.513209 0.195541 0.059 Uiso 1 1 calc R U . E 1
H10B_5 H 0.694437 0.489361 0.251844 0.059 Uiso 1 1 calc R U . E 1
H10C_5 H 0.657170 0.565799 0.263265 0.059 Uiso 1 1 calc R U . E 1
C1_6 C 0.62623(9) 0.02616(10) 0.29465(9) 0.0248(3) Uani 1 1 d D U . F 1
C2_6 C 0.62175(9) 0.04839(10) 0.35577(9) 0.0240(3) Uani 1 1 d D U . F 1
C3_6 C 0.56300(9) 0.09841(10) 0.33744(9) 0.0223(3) Uani 1 1 d D U . F 1
C4_6 C 0.53114(8) 0.10697(10) 0.26463(8) 0.0225(3) Uani 1 1 d D U . F 1
C5_6 C 0.57017(9) 0.06221(10) 0.23839(9) 0.0241(3) Uani 1 1 d D U . F 1
C6_6 C 0.54916(11) 0.05075(12) 0.16299(10) 0.0346(4) Uani 1 1 d D U . F 1
H6A_6 H 0.503407 0.025241 0.141403 0.052 Uiso 1 1 calc R U . F 1
H6B_6 H 0.583656 0.017624 0.157080 0.052 Uiso 1 1 calc R U . F 1
H6C_6 H 0.546669 0.101881 0.141162 0.052 Uiso 1 1 calc R U . F 1
C7_6 C 0.46517(9) 0.14998(11) 0.22012(10) 0.0316(4) Uani 1 1 d D U . F 1
H7A_6 H 0.475881 0.193799 0.196923 0.047 Uiso 1 1 calc R U . F 1
H7B_6 H 0.443898 0.170275 0.248906 0.047 Uiso 1 1 calc R U . F 1
H7C_6 H 0.432663 0.113946 0.185487 0.047 Uiso 1 1 calc R U . F 1
C8_6 C 0.53670(10) 0.13058(12) 0.38634(10) 0.0317(4) Uani 1 1 d D U . F 1
H8A_6 H 0.559457 0.180960 0.404821 0.048 Uiso 1 1 calc R U . F 1
H8B_6 H 0.547306 0.093449 0.424361 0.048 Uiso 1 1 calc R U . F 1
H8C_6 H 0.486173 0.138331 0.361776 0.048 Uiso 1 1 calc R U . F 1
C9_6 C 0.66461(10) 0.01439(11) 0.42616(10) 0.0343(4) Uani 1 1 d D U . F 1
H9A_6 H 0.639485 -0.029716 0.433996 0.051 Uiso 1 1 calc R U . F 1
H9B_6 H 0.673016 0.054855 0.461251 0.051 Uiso 1 1 calc R U . F 1
H9C_6 H 0.709273 -0.004150 0.429165 0.051 Uiso 1 1 calc R U . F 1
C10_6 C 0.67783(11) -0.03097(11) 0.29011(12) 0.0380(5) Uani 1 1 d D U . F 1
H10A_6 H 0.656079 -0.082851 0.276985 0.057 Uiso 1 1 calc R U . F 1
H10B_6 H 0.718649 -0.034482 0.335059 0.057 Uiso 1 1 calc R U . F 1
H10C_6 H 0.692345 -0.012765 0.255339 0.057 Uiso 1 1 calc R U . F 1
C1_7 C 0.78349(9) 0.21871(10) 0.18778(8) 0.0217(3) Uani 1 1 d D U . G 1
C2_7 C 0.77189(8) 0.30066(10) 0.18234(8) 0.0215(3) Uani 1 1 d D U . G 1
C3_7 C 0.69934(9) 0.31388(10) 0.14264(8) 0.0215(3) Uani 1 1 d D U . G 1
C4_7 C 0.66587(8) 0.23950(10) 0.12352(8) 0.0205(3) Uani 1 1 d D U . G 1
C5_7 C 0.71820(8) 0.18044(10) 0.15175(8) 0.0205(3) Uani 1 1 d D U . G 1
C6_7 C 0.70810(10) 0.09318(10) 0.14191(10) 0.0284(4) Uani 1 1 d D U . G 1
H6A_7 H 0.658256 0.081446 0.116669 0.043 Uiso 1 1 calc R U . G 1
H6B_7 H 0.727055 0.067291 0.187069 0.043 Uiso 1 1 calc R U . G 1
H6C_7 H 0.732418 0.073890 0.115588 0.043 Uiso 1 1 calc R U . G 1
C7_7 C 0.58946(9) 0.22846(11) 0.07815(9) 0.0271(4) Uani 1 1 d D U . G 1
H7A_7 H 0.575210 0.261680 0.037084 0.041 Uiso 1 1 calc R U . G 1
H7B_7 H 0.562955 0.243217 0.103632 0.041 Uiso 1 1 calc R U . G 1
H7C_7 H 0.580312 0.173277 0.064113 0.041 Uiso 1 1 calc R U . G 1
C8_7 C 0.66396(10) 0.39119(11) 0.11739(9) 0.0298(4) Uani 1 1 d D U . G 1
H8A_7 H 0.653310 0.397793 0.068636 0.045 Uiso 1 1 calc R U . G 1
H8B_7 H 0.694777 0.433706 0.144481 0.045 Uiso 1 1 calc R U . G 1
H8C_7 H 0.620620 0.392717 0.122493 0.045 Uiso 1 1 calc R U . G 1
C9_7 C 0.82798(10) 0.36186(11) 0.21109(9) 0.0292(4) Uani 1 1 d D U . G 1
H9A_7 H 0.849249 0.369345 0.179495 0.044 Uiso 1 1 calc R U . G 1
H9B_7 H 0.863648 0.344637 0.256165 0.044 Uiso 1 1 calc R U . G 1
H9C_7 H 0.807677 0.411546 0.216373 0.044 Uiso 1 1 calc R U . G 1
C10_7 C 0.85380(9) 0.17991(12) 0.22104(9) 0.0289(4) Uani 1 1 d D U . G 1
H10A_7 H 0.848024 0.123960 0.227873 0.043 Uiso 1 1 calc R U . G 1
H10B_7 H 0.882001 0.204672 0.265767 0.043 Uiso 1 1 calc R U . G 1
H10C_7 H 0.877220 0.185816 0.191159 0.043 Uiso 1 1 calc R U . G 1

loop_
_atom_site_aniso_label
_atom_site_aniso_U_11
_atom_site_aniso_U_22
_atom_site_aniso_U_33
_atom_site_aniso_U_23
_atom_site_aniso_U_13
_atom_site_aniso_U_12
Al1 0.0169(2) 0.0169(2) 0.0151(2) -0.00022(17) 0.00765(18) -0.00025(17)
Al2 0.0182(2) 0.0188(2) 0.0184(2) -0.00058(18) 0.00839(18) -0.00193(18)
Al3 0.0190(2) 0.0196(2) 0.0186(2) 0.00005(18) 0.00832(19) 0.00307(19)
Al4 0.0190(2) 0.0193(2) 0.0154(2) -0.00031(18) 0.00844(18) -0.00046(18)
Al5 0.0171(2) 0.0177(2) 0.0164(2) 0.00123(17) 0.00723(18) -0.00049(18)
N1 0.0216(7) 0.0214(7) 0.0228(7) 0.0010(5) 0.0102(6) 0.0018(5)
N2 0.0258(7) 0.0194(7) 0.0177(6) 0.0001(5) 0.0108(6) -0.0007(6)
N3 0.0209(7) 0.0207(7) 0.0212(7) -0.0011(5) 0.0094(6) -0.0027(5)
C1 0.0349(10) 0.0225(8) 0.0335(9) -0.0018(7) 0.0189(8) 0.0058(7)
C2 0.0313(9) 0.0233(8) 0.0244(8) 0.0076(7) 0.0112(7) 0.0055(7)
C3 0.0340(9) 0.0270(9) 0.0200(8) 0.0060(7) 0.0101(7) 0.0039(7)
C4 0.0342(9) 0.0300(9) 0.0251(8) -0.0001(7) 0.0216(8) -0.0018(7)
C5 0.0364(10) 0.0230(8) 0.0204(8) -0.0053(7) 0.0135(7) -0.0030(7)
C6 0.0303(9) 0.0258(9) 0.0219(8) -0.0067(7) 0.0083(7) -0.0071(7)
C7 0.0315(9) 0.0214(8) 0.0298(9) 0.0016(7) 0.0154(8) -0.0040(7)
C8 0.0202(8) 0.0301(9) 0.0344(9) 0.0001(8) 0.0134(7) -0.0021(7)
C9 0.0186(8) 0.0316(9) 0.0360(10) 0.0009(8) 0.0103(7) 0.0021(7)
O1_1 0.0196(5) 0.0198(6) 0.0241(6) -0.0020(5) 0.0086(5) 0.0008(4)
C1_1 0.0198(7) 0.0176(7) 0.0232(8) -0.0014(6) 0.0096(6) -0.0009(6)
C2_1 0.0224(8) 0.0206(8) 0.0278(8) -0.0008(7) 0.0094(7) 0.0011(6)
F1_1 0.0281(5) 0.0374(6) 0.0238(5) 0.0007(4) 0.0062(4) 0.0046(5)
F2_1 0.0201(5) 0.0322(6) 0.0404(6) -0.0034(5) 0.0126(5) 0.0033(4)
F3_1 0.0234(5) 0.0221(5) 0.0399(6) -0.0033(4) 0.0060(5) -0.0040(4)
C3_1 0.0222(8) 0.0243(8) 0.0287(8) -0.0032(7) 0.0122(7) -0.0027(7)
F4_1 0.0271(5) 0.0464(7) 0.0235(5) -0.0047(5) 0.0082(4) -0.0088(5)
F5_1 0.0302(5) 0.0319(5) 0.0326(5) 0.0029(4) 0.0177(5) -0.0060(4)
F6_1 0.0441(6) 0.0315(6) 0.0393(6) -0.0080(5) 0.0264(5) 0.0013(5)
C4_1 0.0286(9) 0.0206(8) 0.0308(9) -0.0010(7) 0.0159(7) -0.0010(7)
F7_1 0.0317(5) 0.0234(5) 0.0402(6) -0.0082(4) 0.0170(5) -0.0100(4)
F8_1 0.0364(6) 0.0212(5) 0.0491(7) 0.0043(5) 0.0194(5) 0.0061(4)
F9_1 0.0483(7) 0.0283(5) 0.0364(6) 0.0025(5) 0.0271(5) -0.0044(5)
O1_2 0.0208(5) 0.0174(5) 0.0218(5) 0.0034(4) 0.0077(5) 0.0000(4)
C1_2 0.0216(8) 0.0170(7) 0.0235(8) 0.0027(6) 0.0087(6) -0.0002(6)
C2_2 0.0285(9) 0.0233(9) 0.0334(9) 0.0047(7) 0.0091(8) -0.0042(7)
F1_2 0.0486(7) 0.0276(6) 0.0321(6) -0.0071(5) 0.0085(5) -0.0095(5)
F2_2 0.0394(6) 0.0311(6) 0.0485(7) 0.0106(5) 0.0136(6) -0.0139(5)
F3_2 0.0218(5) 0.0364(6) 0.0504(7) 0.0093(5) 0.0048(5) -0.0035(5)
C3_2 0.0313(9) 0.0231(8) 0.0292(9) 0.0040(7) 0.0161(7) 0.0020(7)
F4_2 0.0447(6) 0.0264(5) 0.0265(5) -0.0044(4) 0.0157(5) -0.0031(5)
F5_2 0.0398(6) 0.0380(6) 0.0489(7) 0.0064(5) 0.0313(6) 0.0078(5)
F6_2 0.0514(7) 0.0285(5) 0.0306(6) 0.0093(4) 0.0236(5) 0.0045(5)
C4_2 0.0295(9) 0.0194(8) 0.0264(8) 0.0027(7) 0.0126(7) 0.0022(7)
F7_2 0.0236(5) 0.0288(5) 0.0327(5) 0.0055(4) 0.0053(4) 0.0017(4)
F8_2 0.0398(6) 0.0175(5) 0.0369(6) 0.0055(4) 0.0163(5) 0.0047(4)
F9_2 0.0415(6) 0.0320(6) 0.0354(6) 0.0050(5) 0.0245(5) 0.0101(5)
O1_3 0.0290(6) 0.0276(6) 0.0186(5) 0.0024(5) 0.0101(5) -0.0003(5)
C1_3 0.0281(9) 0.0362(10) 0.0171(7) 0.0007(7) 0.0081(7) -0.0017(7)
C2_3 0.0301(10) 0.0487(12) 0.0227(9) -0.0042(8) 0.0066(8) -0.0055(9)
F1_3 0.0592(8) 0.0365(7) 0.0354(6) -0.0056(5) 0.0128(6) -0.0118(6)
F2_3 0.0392(7) 0.0713(9) 0.0230(6) -0.0087(6) 0.0006(5) -0.0078(6)
F3_3 0.0309(6) 0.0794(10) 0.0474(7) -0.0119(7) 0.0189(6) -0.0134(6)
C3_3 0.0631(15) 0.0487(13) 0.0251(10) 0.0105(9) 0.0171(10) 0.0043(11)
F4_3 0.1086(13) 0.0424(8) 0.0425(8) 0.0126(6) 0.0294(8) -0.0131(8)
F5_3 0.0700(10) 0.0706(10) 0.0359(7) 0.0176(7) 0.0121(7) 0.0347(8)
F6_3 0.0941(12) 0.0787(11) 0.0244(6) 0.0135(7) 0.0272(7) -0.0016(9)
C4_3 0.0342(10) 0.0603(14) 0.0266(9) -0.0100(9) 0.0149(8) -0.0052(10)
F7_3 0.0458(8) 0.0939(12) 0.0515(8) -0.0130(8) 0.0312(7) -0.0269(8)
F8_3 0.0480(8) 0.0956(12) 0.0328(6) -0.0243(7) 0.0199(6) 0.0003(8)
F9_3 0.0345(6) 0.0621(8) 0.0366(6) -0.0096(6) 0.0068(5) 0.0141(6)
O1_4 0.0162(5) 0.0231(6) 0.0236(6) 0.0001(5) 0.0074(5) -0.0013(4)
C1_4 0.0166(7) 0.0269(8) 0.0245(8) -0.0011(7) 0.0086(6) -0.0017(6)
C2_4 0.0202(8) 0.0487(12) 0.0376(10) -0.0121(9) 0.0123(8) -0.0033(8)
F1_4 0.0374(7) 0.0855(10) 0.0396(7) -0.0179(7) 0.0263(6) -0.0170(7)
F2_4 0.0164(5) 0.0707(9) 0.0545(8) -0.0189(7) 0.0117(5) -0.0024(6)
F3_4 0.0309(6) 0.0437(7) 0.0657(9) -0.0180(6) 0.0195(6) 0.0054(5)
C3_4 0.0277(9) 0.0332(10) 0.0270(9) -0.0005(8) 0.0075(7) -0.0024(8)
F4_4 0.0413(6) 0.0549(8) 0.0305(6) -0.0057(5) 0.0214(5) -0.0069(6)
F5_4 0.0451(7) 0.0402(7) 0.0349(6) 0.0108(5) 0.0013(5) 0.0026(6)
F6_4 0.0328(6) 0.0516(7) 0.0291(6) -0.0084(5) 0.0038(5) -0.0126(5)
C4_4 0.0254(9) 0.0342(10) 0.0345(10) 0.0025(8) 0.0099(8) -0.0079(8)
F7_4 0.0383(6) 0.0259(6) 0.0561(8) -0.0071(5) 0.0191(6) -0.0027(5)
F8_4 0.0352(6) 0.0483(7) 0.0555(8) -0.0003(6) 0.0203(6) -0.0206(6)
F9_4 0.0474(7) 0.0421(7) 0.0379(6) 0.0146(5) 0.0074(6) -0.0121(6)
C1_5 0.0267(8) 0.0191(8) 0.0300(9) -0.0003(7) 0.0143(7) 0.0057(7)
C2_5 0.0282(9) 0.0248(8) 0.0262(9) -0.0056(7) 0.0071(7) 0.0087(7)
C3_5 0.0373(10) 0.0296(9) 0.0270(9) 0.0044(7) 0.0176(8) 0.0165(8)
C4_5 0.0247(8) 0.0237(8) 0.0367(9) 0.0030(7) 0.0171(8) 0.0085(7)
C5_5 0.0249(8) 0.0207(8) 0.0230(8) -0.0010(6) 0.0073(7) 0.0086(7)
C6_5 0.0341(10) 0.0375(11) 0.0258(9) -0.0046(8) 0.0050(8) 0.0129(8)
C7_5 0.0354(11) 0.0299(10) 0.0757(16) 0.0033(10) 0.0338(11) 0.0052(8)
C8_5 0.0695(16) 0.0615(15) 0.0344(11) 0.0161(10) 0.0320(11) 0.0410(13)
C9_5 0.0360(11) 0.0360(11) 0.0425(12) -0.0173(9) -0.0001(9) 0.0081(9)
C10_5 0.0501(12) 0.0251(9) 0.0546(13) 0.0025(9) 0.0347(11) 0.0040(9)
C1_6 0.0240(8) 0.0178(8) 0.0343(9) -0.0026(7) 0.0144(7) -0.0054(6)
C2_6 0.0229(8) 0.0202(8) 0.0262(8) 0.0016(6) 0.0082(7) -0.0048(6)
C3_6 0.0231(8) 0.0216(8) 0.0250(8) 0.0004(6) 0.0131(7) -0.0044(6)
C4_6 0.0208(8) 0.0224(8) 0.0236(8) 0.0004(6) 0.0093(7) -0.0051(6)
C5_6 0.0269(8) 0.0213(8) 0.0263(8) -0.0027(7) 0.0137(7) -0.0083(7)
C6_6 0.0456(11) 0.0337(10) 0.0284(9) -0.0073(8) 0.0199(9) -0.0163(9)
C7_6 0.0241(9) 0.0311(9) 0.0333(10) 0.0037(8) 0.0069(8) -0.0029(7)
C8_6 0.0357(10) 0.0353(10) 0.0306(9) -0.0037(8) 0.0205(8) -0.0045(8)
C9_6 0.0348(10) 0.0273(9) 0.0313(9) 0.0061(8) 0.0058(8) -0.0059(8)
C10_6 0.0350(10) 0.0253(9) 0.0570(13) -0.0073(9) 0.0230(10) -0.0008(8)
C1_7 0.0233(8) 0.0267(8) 0.0174(7) 0.0003(6) 0.0112(6) 0.0009(7)
C2_7 0.0236(8) 0.0261(8) 0.0165(7) -0.0013(6) 0.0103(6) -0.0042(7)
C3_7 0.0270(8) 0.0237(8) 0.0177(7) 0.0007(6) 0.0135(7) 0.0004(7)
C4_7 0.0226(8) 0.0251(8) 0.0161(7) -0.0011(6) 0.0107(6) -0.0020(6)
C5_7 0.0245(8) 0.0227(8) 0.0183(7) -0.0013(6) 0.0132(6) -0.0003(6)
C6_7 0.0335(9) 0.0243(9) 0.0312(9) -0.0025(7) 0.0176(8) -0.0010(7)
C7_7 0.0218(8) 0.0371(10) 0.0218(8) -0.0011(7) 0.0090(7) -0.0024(7)
C8_7 0.0394(10) 0.0266(9) 0.0273(9) 0.0044(7) 0.0183(8) 0.0064(8)
C9_7 0.0329(9) 0.0335(10) 0.0224(8) -0.0027(7) 0.0134(7) -0.0114(8)
C10_7 0.0258(9) 0.0385(10) 0.0237(8) 0.0021(7) 0.0121(7) 0.0038(8)

loop_
_atom_type_symbol
_atom_type_description
_atom_type_scat_dispersion_real
_atom_type_scat_dispersion_imag
_atom_type_scat_source
C C 0.0033 0.0016 'International Tables Vol C Tables 4.2.6.8 and 6.1.1.4'
N N 0.0061 0.0033 'International Tables Vol C Tables 4.2.6.8 and 6.1.1.4'
O O 0.0106 0.0060 'International Tables Vol C Tables 4.2.6.8 and 6.1.1.4'
F F 0.0171 0.0103 'International Tables Vol C Tables 4.2.6.8 and 6.1.1.4'
Al Al 0.0645 0.0514 'International Tables Vol C Tables 4.2.6.8 and 6.1.1.4'
H H 0.0000 0.0000 'International Tables Vol C Tables 4.2.6.8 and 6.1.1.4'

loop_
_geom_angle_atom_site_label_1
_geom_angle_atom_site_label_2
_geom_angle_atom_site_label_3
_geom_angle
_geom_angle_site_symmetry_1
_geom_angle_site_symmetry_3
_geom_angle_publ_flag
N2 Al1 N3 80.77(6) . . ?
N2 Al1 N1 80.26(6) . . ?
N3 Al1 N1 80.85(6) . . ?
N2 Al1 Al4 164.43(5) . . ?
N3 Al1 Al4 108.78(4) . . ?
N1 Al1 Al4 112.88(4) . . ?
N2 Al1 Al3 106.33(5) . . ?
N3 Al1 Al3 107.87(5) . . ?
N1 Al1 Al3 169.60(4) . . ?
Al4 Al1 Al3 59.48(2) . . ?
N2 Al1 Al2 109.37(5) . . ?
N3 Al1 Al2 165.88(4) . . ?
N1 Al1 Al2 110.03(5) . . ?
Al4 Al1 Al2 59.23(2) . . ?
Al3 Al1 Al2 60.47(3) . . ?
C4_6 Al2 C5_6 35.60(6) . . ?
C4_6 Al2 C3_6 35.33(6) . . ?
C5_6 Al2 C3_6 58.65(6) . . ?
C4_6 Al2 C1_6 58.68(6) . . ?
C5_6 Al2 C1_6 35.04(6) . . ?
C3_6 Al2 C1_6 58.16(6) . . ?
C4_6 Al2 C2_6 58.31(6) . . ?
C5_6 Al2 C2_6 57.99(6) . . ?
C3_6 Al2 C2_6 34.83(6) . . ?
C1_6 Al2 C2_6 34.56(6) . . ?
C4_6 Al2 Al4 133.89(5) . . ?
C5_6 Al2 Al4 115.24(5) . . ?
C3_6 Al2 Al4 168.55(5) . . ?
C1_6 Al2 Al4 123.48(5) . . ?
C2_6 Al2 Al4 152.76(5) . . ?
C4_6 Al2 Al1 163.45(5) . . ?
C5_6 Al2 Al1 156.53(5) . . ?
C3_6 Al2 Al1 129.87(5) . . ?
C1_6 Al2 Al1 125.29(5) . . ?
C2_6 Al2 Al1 114.44(5) . . ?
Al4 Al2 Al1 59.93(3) . . ?
C4_6 Al2 Al3 116.39(5) . . ?
C5_6 Al2 Al3 140.91(5) . . ?
C3_6 Al2 Al3 118.16(5) . . ?
C1_6 Al2 Al3 175.07(5) . . ?
C2_6 Al2 Al3 144.25(5) . . ?
Al4 Al2 Al3 59.352(19) . . ?
Al1 Al2 Al3 59.408(19) . . ?
C5_5 Al3 C4_5 36.14(6) . . ?
C5_5 Al3 C1_5 35.48(6) . . ?
C4_5 Al3 C1_5 58.75(6) . . ?
C5_5 Al3 C3_5 58.31(6) . . ?
C4_5 Al3 C3_5 34.68(6) . . ?
C1_5 Al3 C3_5 57.07(6) . . ?
C5_5 Al3 C2_5 57.51(6) . . ?
C4_5 Al3 C2_5 57.07(6) . . ?
C1_5 Al3 C2_5 33.91(6) . . ?
C3_5 Al3 C2_5 33.47(6) . . ?
C5_5 Al3 Al4 119.50(5) . . ?
C4_5 Al3 Al4 147.70(5) . . ?
C1_5 Al3 Al4 116.65(5) . . ?
C3_5 Al3 Al4 172.63(5) . . ?
C2_5 Al3 Al4 139.16(5) . . ?
C5_5 Al3 Al1 170.15(5) . . ?
C4_5 Al3 Al1 148.43(5) . . ?
C1_5 Al3 Al1 134.79(5) . . ?
C3_5 Al3 Al1 120.57(5) . . ?
C2_5 Al3 Al1 115.49(5) . . ?
Al4 Al3 Al1 60.18(3) . . ?
C5_5 Al3 Al2 129.10(5) . . ?
C4_5 Al3 Al2 114.39(5) . . ?
C1_5 Al3 Al2 162.66(5) . . ?
C3_5 Al3 Al2 127.87(5) . . ?
C2_5 Al3 Al2 158.81(5) . . ?
Al4 Al3 Al2 59.343(19) . . ?
Al1 Al3 Al2 60.13(2) . . ?
C4_7 Al4 C3_7 35.47(6) . . ?
C4_7 Al4 C5_7 35.33(6) . . ?
C3_7 Al4 C5_7 58.10(6) . . ?
C4_7 Al4 C2_7 57.66(6) . . ?
C3_7 Al4 C2_7 34.29(6) . . ?
C5_7 Al4 C2_7 56.71(6) . . ?
C4_7 Al4 C1_7 57.43(6) . . ?
C3_7 Al4 C1_7 56.72(6) . . ?
C5_7 Al4 C1_7 34.02(6) . . ?
C2_7 Al4 C1_7 33.36(6) . . ?
C4_7 Al4 Al2 119.00(5) . . ?
C3_7 Al4 Al2 148.59(5) . . ?
C5_7 Al4 Al2 114.11(5) . . ?
C2_7 Al4 Al2 169.29(5) . . ?
C1_7 Al4 Al2 135.94(5) . . ?
C4_7 Al4 Al3 126.90(5) . . ?
C3_7 Al4 Al3 114.27(5) . . ?
C5_7 Al4 Al3 159.74(5) . . ?
C2_7 Al4 Al3 129.30(5) . . ?
C1_7 Al4 Al3 160.90(5) . . ?
Al2 Al4 Al3 61.31(2) . . ?
C4_7 Al4 Al1 172.38(5) . . ?
C3_7 Al4 Al1 147.59(5) . . ?
C5_7 Al4 Al1 137.07(5) . . ?
C2_7 Al4 Al1 120.91(5) . . ?
C1_7 Al4 Al1 116.76(5) . . ?
Al2 Al4 Al1 60.83(2) . . ?
Al3 Al4 Al1 60.34(3) . . ?
O1_4 Al5 O1_1 107.45(6) . . ?
O1_4 Al5 O1_2 108.61(6) . . ?
O1_1 Al5 O1_2 112.81(6) . . ?
O1_4 Al5 O1_3 115.17(6) . . ?
O1_1 Al5 O1_3 106.47(6) . . ?
O1_2 Al5 O1_3 106.48(6) . . ?
C1 N1 C2 108.61(13) . . ?
C1 N1 C9 110.35(14) . . ?
C2 N1 C9 111.40(14) . . ?
C1 N1 Al1 111.09(11) . . ?
C2 N1 Al1 104.53(10) . . ?
C9 N1 Al1 110.73(11) . . ?
C4 N2 C5 108.86(13) . . ?
C4 N2 C3 109.57(13) . . ?
C5 N2 C3 112.07(14) . . ?
C4 N2 Al1 110.18(10) . . ?
C5 N2 Al1 103.84(10) . . ?
C3 N2 Al1 112.16(10) . . ?
C7 N3 C8 109.10(13) . . ?
C7 N3 C6 109.56(13) . . ?
C8 N3 C6 112.15(14) . . ?
C7 N3 Al1 111.11(10) . . ?
C8 N3 Al1 103.97(10) . . ?
C6 N3 Al1 110.84(10) . . ?
N1 C1 H1A 109.5 . . ?
N1 C1 H1B 109.5 . . ?
H1A C1 H1B 109.5 . . ?
N1 C1 H1C 109.5 . . ?
H1A C1 H1C 109.5 . . ?
H1B C1 H1C 109.5 . . ?
N1 C2 C3 110.31(14) . . ?
N1 C2 H2A 109.6 . . ?
C3 C2 H2A 109.6 . . ?
N1 C2 H2B 109.6 . . ?
C3 C2 H2B 109.6 . . ?
H2A C2 H2B 108.1 . . ?
N2 C3 C2 109.76(14) . . ?
N2 C3 H3A 109.7 . . ?
C2 C3 H3A 109.7 . . ?
N2 C3 H3B 109.7 . . ?
C2 C3 H3B 109.7 . . ?
H3A C3 H3B 108.2 . . ?
N2 C4 H4A 109.5 . . ?
N2 C4 H4B 109.5 . . ?
H4A C4 H4B 109.5 . . ?
N2 C4 H4C 109.5 . . ?
H4A C4 H4C 109.5 . . ?
H4B C4 H4C 109.5 . . ?
N2 C5 C6 109.96(14) . . ?
N2 C5 H5A 109.7 . . ?
C6 C5 H5A 109.7 . . ?
N2 C5 H5B 109.7 . . ?
C6 C5 H5B 109.7 . . ?
H5A C5 H5B 108.2 . . ?
N3 C6 C5 109.64(13) . . ?
N3 C6 H6A 109.7 . . ?
C5 C6 H6A 109.7 . . ?
N3 C6 H6B 109.7 . . ?
C5 C6 H6B 109.7 . . ?
H6A C6 H6B 108.2 . . ?
N3 C7 H7A 109.5 . . ?
N3 C7 H7B 109.5 . . ?
H7A C7 H7B 109.5 . . ?
N3 C7 H7C 109.5 . . ?
H7A C7 H7C 109.5 . . ?
H7B C7 H7C 109.5 . . ?
N3 C8 C9 110.70(14) . . ?
N3 C8 H8A 109.5 . . ?
C9 C8 H8A 109.5 . . ?
N3 C8 H8B 109.5 . . ?
C9 C8 H8B 109.5 . . ?
H8A C8 H8B 108.1 . . ?
N1 C9 C8 110.09(14) . . ?
N1 C9 H9A 109.6 . . ?
C8 C9 H9A 109.6 . . ?
N1 C9 H9B 109.6 . . ?
C8 C9 H9B 109.6 . . ?
H9A C9 H9B 108.2 . . ?
C1_1 O1_1 Al5 149.27(11) . . ?
O1_1 C1_1 C3_1 107.81(13) . . ?
O1_1 C1_1 C2_1 112.24(13) . . ?
C3_1 C1_1 C2_1 109.10(13) . . ?
O1_1 C1_1 C4_1 109.33(13) . . ?
C3_1 C1_1 C4_1 109.46(13) . . ?
C2_1 C1_1 C4_1 108.85(13) . . ?
F1_1 C2_1 F3_1 107.30(14) . . ?
F1_1 C2_1 F2_1 107.74(14) . . ?
F3_1 C2_1 F2_1 107.43(14) . . ?
F1_1 C2_1 C1_1 111.23(14) . . ?
F3_1 C2_1 C1_1 110.71(13) . . ?
F2_1 C2_1 C1_1 112.20(14) . . ?
F4_1 C3_1 F5_1 107.19(14) . . ?
F4_1 C3_1 F6_1 107.57(14) . . ?
F5_1 C3_1 F6_1 106.97(14) . . ?
F4_1 C3_1 C1_1 111.02(14) . . ?
F5_1 C3_1 C1_1 110.96(13) . . ?
F6_1 C3_1 C1_1 112.86(14) . . ?
F9_1 C4_1 F7_1 107.44(14) . . ?
F9_1 C4_1 F8_1 108.06(14) . . ?
F7_1 C4_1 F8_1 106.94(14) . . ?
F9_1 C4_1 C1_1 110.66(14) . . ?
F7_1 C4_1 C1_1 110.72(14) . . ?
F8_1 C4_1 C1_1 112.79(14) . . ?
C1_2 O1_2 Al5 145.15(11) . . ?
O1_2 C1_2 C3_2 110.92(13) . . ?
O1_2 C1_2 C2_2 107.83(13) . . ?
C3_2 C1_2 C2_2 109.54(14) . . ?
O1_2 C1_2 C4_2 110.51(13) . . ?
C3_2 C1_2 C4_2 109.05(13) . . ?
C2_2 C1_2 C4_2 108.95(14) . . ?
F3_2 C2_2 F1_2 107.79(15) . . ?
F3_2 C2_2 F2_2 107.32(15) . . ?
F1_2 C2_2 F2_2 107.75(15) . . ?
F3_2 C2_2 C1_2 110.79(15) . . ?
F1_2 C2_2 C1_2 110.64(15) . . ?
F2_2 C2_2 C1_2 112.35(15) . . ?
F4_2 C3_2 F5_2 107.37(14) . . ?
F4_2 C3_2 F6_2 107.67(14) . . ?
F5_2 C3_2 F6_2 107.43(14) . . ?
F4_2 C3_2 C1_2 110.67(14) . . ?
F5_2 C3_2 C1_2 110.59(14) . . ?
F6_2 C3_2 C1_2 112.88(14) . . ?
F9_2 C4_2 F7_2 107.53(14) . . ?
F9_2 C4_2 F8_2 107.89(14) . . ?
F7_2 C4_2 F8_2 107.12(14) . . ?
F9_2 C4_2 C1_2 110.95(14) . . ?
F7_2 C4_2 C1_2 111.06(14) . . ?
F8_2 C4_2 C1_2 112.09(14) . . ?
C1_3 O1_3 Al5 147.60(12) . . ?
O1_3 C1_3 C3_3 107.39(16) . . ?
O1_3 C1_3 C2_3 111.18(15) . . ?
C3_3 C1_3 C2_3 109.10(16) . . ?
O1_3 C1_3 C4_3 110.82(15) . . ?
C3_3 C1_3 C4_3 109.33(17) . . ?
C2_3 C1_3 C4_3 108.98(16) . . ?
F3_3 C2_3 F1_3 107.46(17) . . ?
F3_3 C2_3 F2_3 107.29(16) . . ?
F1_3 C2_3 F2_3 106.95(17) . . ?
F3_3 C2_3 C1_3 111.09(17) . . ?
F1_3 C2_3 C1_3 111.47(16) . . ?
F2_3 C2_3 C1_3 112.32(16) . . ?
F4_3 C3_3 F6_3 107.76(19) . . ?
F4_3 C3_3 F5_3 107.5(2) . . ?
F6_3 C3_3 F5_3 106.53(18) . . ?
F4_3 C3_3 C1_3 111.28(17) . . ?
F6_3 C3_3 C1_3 112.90(19) . . ?
F5_3 C3_3 C1_3 110.55(18) . . ?
F7_3 C4_3 F9_3 107.55(17) . . ?
F7_3 C4_3 F8_3 107.69(17) . . ?
F9_3 C4_3 F8_3 107.88(19) . . ?
F7_3 C4_3 C1_3 111.03(19) . . ?
F9_3 C4_3 C1_3 110.15(16) . . ?
F8_3 C4_3 C1_3 112.35(16) . . ?
C1_4 O1_4 Al5 148.63(11) . . ?
O1_4 C1_4 C3_4 109.99(14) . . ?
O1_4 C1_4 C2_4 108.00(14) . . ?
C3_4 C1_4 C2_4 109.40(15) . . ?
O1_4 C1_4 C4_4 111.51(14) . . ?
C3_4 C1_4 C4_4 108.68(14) . . ?
C2_4 C1_4 C4_4 109.23(15) . . ?
F3_4 C2_4 F1_4 107.57(17) . . ?
F3_4 C2_4 F2_4 107.97(17) . . ?
F1_4 C2_4 F2_4 107.48(16) . . ?
F3_4 C2_4 C1_4 110.87(16) . . ?
F1_4 C2_4 C1_4 110.48(17) . . ?
F2_4 C2_4 C1_4 112.28(15) . . ?
F4_4 C3_4 F5_4 107.47(16) . . ?
F4_4 C3_4 F6_4 107.75(16) . . ?
F5_4 C3_4 F6_4 107.24(15) . . ?
F4_4 C3_4 C1_4 110.70(15) . . ?
F5_4 C3_4 C1_4 111.21(15) . . ?
F6_4 C3_4 C1_4 112.27(15) . . ?
F9_4 C4_4 F7_4 106.97(16) . . ?
F9_4 C4_4 F8_4 107.78(16) . . ?
F7_4 C4_4 F8_4 107.30(16) . . ?
F9_4 C4_4 C1_4 110.40(15) . . ?
F7_4 C4_4 C1_4 111.18(15) . . ?
F8_4 C4_4 C1_4 112.95(16) . . ?
C2_5 C1_5 C5_5 107.70(16) . . ?
C2_5 C1_5 C10_5 125.09(17) . . ?
C5_5 C1_5 C10_5 126.99(17) . . ?
C2_5 C1_5 Al3 76.66(10) . . ?
C5_5 C1_5 Al3 68.60(9) . . ?
C10_5 C1_5 Al3 124.61(12) . . ?
C3_5 C2_5 C1_5 108.47(16) . . ?
C3_5 C2_5 C9_5 126.23(18) . . ?
C1_5 C2_5 C9_5 124.72(19) . . ?
C3_5 C2_5 Al3 71.42(10) . . ?
C1_5 C2_5 Al3 69.43(9) . . ?
C9_5 C2_5 Al3 131.79(13) . . ?
C2_5 C3_5 C4_5 108.05(16) . . ?
C2_5 C3_5 C8_5 125.8(2) . . ?
C4_5 C3_5 C8_5 125.8(2) . . ?
C2_5 C3_5 Al3 75.10(10) . . ?
C4_5 C3_5 Al3 68.00(10) . . ?
C8_5 C3_5 Al3 127.83(13) . . ?
C3_5 C4_5 C5_5 108.11(16) . . ?
C3_5 C4_5 C7_5 124.77(18) . . ?
C5_5 C4_5 C7_5 126.74(18) . . ?
C3_5 C4_5 Al3 77.32(10) . . ?
C5_5 C4_5 Al3 71.12(10) . . ?
C7_5 C4_5 Al3 123.16(13) . . ?
C4_5 C5_5 C1_5 107.67(15) . . ?
C4_5 C5_5 C6_5 125.00(17) . . ?
C1_5 C5_5 C6_5 127.27(17) . . ?
C4_5 C5_5 Al3 72.74(10) . . ?
C1_5 C5_5 Al3 75.92(10) . . ?
C6_5 C5_5 Al3 119.34(12) . . ?
C5_5 C6_5 H6A_5 109.5 . . ?
C5_5 C6_5 H6B_5 109.5 . . ?
H6A_5 C6_5 H6B_5 109.5 . . ?
C5_5 C6_5 H6C_5 109.5 . . ?
H6A_5 C6_5 H6C_5 109.5 . . ?
H6B_5 C6_5 H6C_5 109.5 . . ?
C4_5 C7_5 H7A_5 109.5 . . ?
C4_5 C7_5 H7B_5 109.5 . . ?
H7A_5 C7_5 H7B_5 109.5 . . ?
C4_5 C7_5 H7C_5 109.5 . . ?
H7A_5 C7_5 H7C_5 109.5 . . ?
H7B_5 C7_5 H7C_5 109.5 . . ?
C3_5 C8_5 H8A_5 109.5 . . ?
C3_5 C8_5 H8B_5 109.5 . . ?
H8A_5 C8_5 H8B_5 109.5 . . ?
C3_5 C8_5 H8C_5 109.5 . . ?
H8A_5 C8_5 H8C_5 109.5 . . ?
H8B_5 C8_5 H8C_5 109.5 . . ?
C2_5 C9_5 H9A_5 109.5 . . ?
C2_5 C9_5 H9B_5 109.5 . . ?
H9A_5 C9_5 H9B_5 109.5 . . ?
C2_5 C9_5 H9C_5 109.5 . . ?
H9A_5 C9_5 H9C_5 109.5 . . ?
H9B_5 C9_5 H9C_5 109.5 . . ?
C1_5 C10_5 H10A_5 109.5 . . ?
C1_5 C10_5 H10B_5 109.5 . . ?
H10A_5 C10_5 H10B_5 109.5 . . ?
C1_5 C10_5 H10C_5 109.5 . . ?
H10A_5 C10_5 H10C_5 109.5 . . ?
H10B_5 C10_5 H10C_5 109.5 . . ?
C2_6 C1_6 C5_6 107.73(15) . . ?
C2_6 C1_6 C10_6 125.82(17) . . ?
C5_6 C1_6 C10_6 126.27(17) . . ?
C2_6 C1_6 Al2 73.33(9) . . ?
C5_6 C1_6 Al2 70.61(9) . . ?
C10_6 C1_6 Al2 125.45(12) . . ?
C1_6 C2_6 C3_6 108.33(15) . . ?
C1_6 C2_6 C9_6 125.32(17) . . ?
C3_6 C2_6 C9_6 125.65(17) . . ?
C1_6 C2_6 Al2 72.12(10) . . ?
C3_6 C2_6 Al2 71.30(9) . . ?
C9_6 C2_6 Al2 129.85(12) . . ?
C4_6 C3_6 C2_6 107.72(15) . . ?
C4_6 C3_6 C8_6 126.57(16) . . ?
C2_6 C3_6 C8_6 125.53(16) . . ?
C4_6 C3_6 Al2 70.71(9) . . ?
C2_6 C3_6 Al2 73.87(10) . . ?
C8_6 C3_6 Al2 124.72(12) . . ?
C3_6 C4_6 C5_6 107.89(15) . . ?
C3_6 C4_6 C7_6 128.06(16) . . ?
C5_6 C4_6 C7_6 123.92(16) . . ?
C3_6 C4_6 Al2 73.95(9) . . ?
C5_6 C4_6 Al2 72.64(10) . . ?
C7_6 C4_6 Al2 122.41(12) . . ?
C1_6 C5_6 C4_6 108.33(15) . . ?
C1_6 C5_6 C6_6 127.65(17) . . ?
C4_6 C5_6 C6_6 123.76(17) . . ?
C1_6 C5_6 Al2 74.35(10) . . ?
C4_6 C5_6 Al2 71.76(10) . . ?
C6_6 C5_6 Al2 124.25(12) . . ?
C5_6 C6_6 H6A_6 109.5 . . ?
C5_6 C6_6 H6B_6 109.5 . . ?
H6A_6 C6_6 H6B_6 109.5 . . ?
C5_6 C6_6 H6C_6 109.5 . . ?
H6A_6 C6_6 H6C_6 109.5 . . ?
H6B_6 C6_6 H6C_6 109.5 . . ?
C4_6 C7_6 H7A_6 109.5 . . ?
C4_6 C7_6 H7B_6 109.5 . . ?
H7A_6 C7_6 H7B_6 109.5 . . ?
C4_6 C7_6 H7C_6 109.5 . . ?
H7A_6 C7_6 H7C_6 109.5 . . ?
H7B_6 C7_6 H7C_6 109.5 . . ?
C3_6 C8_6 H8A_6 109.5 . . ?
C3_6 C8_6 H8B_6 109.5 . . ?
H8A_6 C8_6 H8B_6 109.5 . . ?
C3_6 C8_6 H8C_6 109.5 . . ?
H8A_6 C8_6 H8C_6 109.5 . . ?
H8B_6 C8_6 H8C_6 109.5 . . ?
C2_6 C9_6 H9A_6 109.5 . . ?
C2_6 C9_6 H9B_6 109.5 . . ?
H9A_6 C9_6 H9B_6 109.5 . . ?
C2_6 C9_6 H9C_6 109.5 . . ?
H9A_6 C9_6 H9C_6 109.5 . . ?
H9B_6 C9_6 H9C_6 109.5 . . ?
C1_6 C10_6 H10A_6 109.5 . . ?
C1_6 C10_6 H10B_6 109.5 . . ?
H10A_6 C10_6 H10B_6 109.5 . . ?
C1_6 C10_6 H10C_6 109.5 . . ?
H10A_6 C10_6 H10C_6 109.5 . . ?
H10B_6 C10_6 H10C_6 109.5 . . ?
C2_7 C1_7 C5_7 108.24(14) . . ?
C2_7 C1_7 C10_7 125.14(16) . . ?
C5_7 C1_7 C10_7 126.43(16) . . ?
C2_7 C1_7 Al4 72.69(9) . . ?
C5_7 C1_7 Al4 69.58(9) . . ?
C10_7 C1_7 Al4 127.31(11) . . ?
C1_7 C2_7 C3_7 108.15(14) . . ?
C1_7 C2_7 C9_7 124.90(16) . . ?
C3_7 C2_7 C9_7 126.89(16) . . ?
C1_7 C2_7 Al4 73.95(9) . . ?
C3_7 C2_7 Al4 69.16(9) . . ?
C9_7 C2_7 Al4 124.90(11) . . ?
C2_7 C3_7 C4_7 108.03(14) . . ?
C2_7 C3_7 C8_7 126.96(16) . . ?
C4_7 C3_7 C8_7 124.64(15) . . ?
C2_7 C3_7 Al4 76.55(9) . . ?
C4_7 C3_7 Al4 70.57(9) . . ?
C8_7 C3_7 Al4 124.08(11) . . ?
C3_7 C4_7 C5_7 107.71(14) . . ?
C3_7 C4_7 C7_7 124.34(15) . . ?
C5_7 C4_7 C7_7 127.87(15) . . ?
C3_7 C4_7 Al4 73.96(9) . . ?
C5_7 C4_7 Al4 74.94(9) . . ?
C7_7 C4_7 Al4 119.63(11) . . ?
C1_7 C5_7 C4_7 107.87(14) . . ?
C1_7 C5_7 C6_7 125.15(15) . . ?
C4_7 C5_7 C6_7 126.87(15) . . ?
C1_7 C5_7 Al4 76.40(9) . . ?
C4_7 C5_7 Al4 69.73(9) . . ?
C6_7 C5_7 Al4 122.66(11) . . ?
C5_7 C6_7 H6A_7 109.5 . . ?
C5_7 C6_7 H6B_7 109.5 . . ?
H6A_7 C6_7 H6B_7 109.5 . . ?
C5_7 C6_7 H6C_7 109.5 . . ?
H6A_7 C6_7 H6C_7 109.5 . . ?
H6B_7 C6_7 H6C_7 109.5 . . ?
C4_7 C7_7 H7A_7 109.5 . . ?
C4_7 C7_7 H7B_7 109.5 . . ?
H7A_7 C7_7 H7B_7 109.5 . . ?
C4_7 C7_7 H7C_7 109.5 . . ?
H7A_7 C7_7 H7C_7 109.5 . . ?
H7B_7 C7_7 H7C_7 109.5 . . ?
C3_7 C8_7 H8A_7 109.5 . . ?
C3_7 C8_7 H8B_7 109.5 . . ?
H8A_7 C8_7 H8B_7 109.5 . . ?
C3_7 C8_7 H8C_7 109.5 . . ?
H8A_7 C8_7 H8C_7 109.5 . . ?
H8B_7 C8_7 H8C_7 109.5 . . ?
C2_7 C9_7 H9A_7 109.5 . . ?
C2_7 C9_7 H9B_7 109.5 . . ?
H9A_7 C9_7 H9B_7 109.5 . . ?
C2_7 C9_7 H9C_7 109.5 . . ?
H9A_7 C9_7 H9C_7 109.5 . . ?
H9B_7 C9_7 H9C_7 109.5 . . ?
C1_7 C10_7 H10A_7 109.5 . . ?
C1_7 C10_7 H10B_7 109.5 . . ?
H10A_7 C10_7 H10B_7 109.5 . . ?
C1_7 C10_7 H10C_7 109.5 . . ?
H10A_7 C10_7 H10C_7 109.5 . . ?
H10B_7 C10_7 H10C_7 109.5 . . ?

loop_
_geom_bond_atom_site_label_1
_geom_bond_atom_site_label_2
_geom_bond_distance
_geom_bond_site_symmetry_2
_geom_bond_publ_flag
Al1 N2 2.1420(16) . ?
Al1 N3 2.1518(15) . ?
Al1 N1 2.1650(15) . ?
Al1 Al4 2.7553(12) . ?
Al1 Al3 2.7598(10) . ?
Al1 Al2 2.7800(10) . ?
Al2 C4_6 2.3148(18) . ?
Al2 C5_6 2.3262(17) . ?
Al2 C3_6 2.3569(17) . ?
Al2 C1_6 2.3747(17) . ?
Al2 C2_6 2.3904(17) . ?
Al2 Al4 2.7356(9) . ?
Al2 Al3 2.7895(8) . ?
Al3 C5_5 2.2795(17) . ?
Al3 C4_5 2.3006(18) . ?
Al3 C1_5 2.3747(17) . ?
Al3 C3_5 2.4208(18) . ?
Al3 C2_5 2.4680(18) . ?
Al3 Al4 2.7358(9) . ?
Al4 C4_7 2.3128(18) . ?
Al4 C3_7 2.3570(17) . ?
Al4 C5_7 2.3807(17) . ?
Al4 C2_7 2.4528(17) . ?
Al4 C1_7 2.4691(18) . ?
Al5 O1_4 1.7207(13) . ?
Al5 O1_1 1.7263(12) . ?
Al5 O1_2 1.7269(12) . ?
Al5 O1_3 1.7269(13) . ?
N1 C1 1.482(2) . ?
N1 C2 1.490(2) . ?
N1 C9 1.493(2) . ?
N2 C4 1.484(2) . ?
N2 C5 1.485(2) . ?
N2 C3 1.491(2) . ?
N3 C7 1.480(2) . ?
N3 C8 1.488(2) . ?
N3 C6 1.494(2) . ?
C1 H1A 0.9800 . ?
C1 H1B 0.9800 . ?
C1 H1C 0.9800 . ?
C2 C3 1.512(2) . ?
C2 H2A 0.9900 . ?
C2 H2B 0.9900 . ?
C3 H3A 0.9900 . ?
C3 H3B 0.9900 . ?
C4 H4A 0.9800 . ?
C4 H4B 0.9800 . ?
C4 H4C 0.9800 . ?
C5 C6 1.517(3) . ?
C5 H5A 0.9900 . ?
C5 H5B 0.9900 . ?
C6 H6A 0.9900 . ?
C6 H6B 0.9900 . ?
C7 H7A 0.9800 . ?
C7 H7B 0.9800 . ?
C7 H7C 0.9800 . ?
C8 C9 1.516(3) . ?
C8 H8A 0.9900 . ?
C8 H8B 0.9900 . ?
C9 H9A 0.9900 . ?
C9 H9B 0.9900 . ?
O1_1 C1_1 1.3495(19) . ?
C1_1 C3_1 1.554(2) . ?
C1_1 C2_1 1.554(2) . ?
C1_1 C4_1 1.555(2) . ?
C2_1 F1_1 1.330(2) . ?
C2_1 F3_1 1.336(2) . ?
C2_1 F2_1 1.340(2) . ?
C3_1 F4_1 1.324(2) . ?
C3_1 F5_1 1.336(2) . ?
C3_1 F6_1 1.344(2) . ?
C4_1 F9_1 1.325(2) . ?
C4_1 F7_1 1.338(2) . ?
C4_1 F8_1 1.340(2) . ?
O1_2 C1_2 1.3517(19) . ?
C1_2 C3_2 1.550(2) . ?
C1_2 C2_2 1.555(2) . ?
C1_2 C4_2 1.559(2) . ?
C2_2 F3_2 1.329(2) . ?
C2_2 F1_2 1.332(2) . ?
C2_2 F2_2 1.343(2) . ?
C3_2 F4_2 1.330(2) . ?
C3_2 F5_2 1.337(2) . ?
C3_2 F6_2 1.340(2) . ?
C4_2 F9_2 1.324(2) . ?
C4_2 F7_2 1.331(2) . ?
C4_2 F8_2 1.3458(19) . ?
O1_3 C1_3 1.350(2) . ?
C1_3 C3_3 1.546(3) . ?
C1_3 C2_3 1.550(3) . ?
C1_3 C4_3 1.556(3) . ?
C2_3 F3_3 1.327(2) . ?
C2_3 F1_3 1.327(2) . ?
C2_3 F2_3 1.346(2) . ?
C3_3 F4_3 1.328(3) . ?
C3_3 F6_3 1.334(2) . ?
C3_3 F5_3 1.342(3) . ?
C4_3 F7_3 1.326(3) . ?
C4_3 F9_3 1.329(3) . ?
C4_3 F8_3 1.334(2) . ?
O1_4 C1_4 1.353(2) . ?
C1_4 C3_4 1.550(2) . ?
C1_4 C2_4 1.554(2) . ?
C1_4 C4_4 1.555(3) . ?
C2_4 F3_4 1.325(2) . ?
C2_4 F1_4 1.332(3) . ?
C2_4 F2_4 1.340(2) . ?
C3_4 F4_4 1.328(2) . ?
C3_4 F5_4 1.334(2) . ?
C3_4 F6_4 1.340(2) . ?
C4_4 F9_4 1.330(2) . ?
C4_4 F7_4 1.333(2) . ?
C4_4 F8_4 1.338(2) . ?
C1_5 C2_5 1.415(2) . ?
C1_5 C5_5 1.421(2) . ?
C1_5 C10_5 1.501(3) . ?
C2_5 C3_5 1.409(3) . ?
C2_5 C9_5 1.504(3) . ?
C3_5 C4_5 1.412(3) . ?
C3_5 C8_5 1.500(3) . ?
C4_5 C5_5 1.421(3) . ?
C4_5 C7_5 1.501(3) . ?
C5_5 C6_5 1.502(2) . ?
C6_5 H6A_5 0.9800 . ?
C6_5 H6B_5 0.9800 . ?
C6_5 H6C_5 0.9800 . ?
C7_5 H7A_5 0.9800 . ?
C7_5 H7B_5 0.9800 . ?
C7_5 H7C_5 0.9800 . ?
C8_5 H8A_5 0.9800 . ?
C8_5 H8B_5 0.9800 . ?
C8_5 H8C_5 0.9800 . ?
C9_5 H9A_5 0.9800 . ?
C9_5 H9B_5 0.9800 . ?
C9_5 H9C_5 0.9800 . ?
C10_5 H10A_5 0.9800 . ?
C10_5 H10B_5 0.9800 . ?
C10_5 H10C_5 0.9800 . ?
C1_6 C2_6 1.415(2) . ?
C1_6 C5_6 1.416(2) . ?
C1_6 C10_6 1.505(2) . ?
C2_6 C3_6 1.421(2) . ?
C2_6 C9_6 1.502(2) . ?
C3_6 C4_6 1.418(2) . ?
C3_6 C8_6 1.501(2) . ?
C4_6 C5_6 1.419(2) . ?
C4_6 C7_6 1.501(2) . ?
C5_6 C6_6 1.498(2) . ?
C6_6 H6A_6 0.9800 . ?
C6_6 H6B_6 0.9800 . ?
C6_6 H6C_6 0.9800 . ?
C7_6 H7A_6 0.9800 . ?
C7_6 H7B_6 0.9800 . ?
C7_6 H7C_6 0.9800 . ?
C8_6 H8A_6 0.9800 . ?
C8_6 H8B_6 0.9800 . ?
C8_6 H8C_6 0.9800 . ?
C9_6 H9A_6 0.9800 . ?
C9_6 H9B_6 0.9800 . ?
C9_6 H9C_6 0.9800 . ?
C10_6 H10A_6 0.9800 . ?
C10_6 H10B_6 0.9800 . ?
C10_6 H10C_6 0.9800 . ?
C1_7 C2_7 1.413(2) . ?
C1_7 C5_7 1.421(2) . ?
C1_7 C10_7 1.503(2) . ?
C2_7 C3_7 1.421(2) . ?
C2_7 C9_7 1.501(2) . ?
C3_7 C4_7 1.423(2) . ?
C3_7 C8_7 1.496(2) . ?
C4_7 C5_7 1.426(2) . ?
C4_7 C7_7 1.501(2) . ?
C5_7 C6_7 1.503(2) . ?
C6_7 H6A_7 0.9800 . ?
C6_7 H6B_7 0.9800 . ?
C6_7 H6C_7 0.9800 . ?
C7_7 H7A_7 0.9800 . ?
C7_7 H7B_7 0.9800 . ?
C7_7 H7C_7 0.9800 . ?
C8_7 H8A_7 0.9800 . ?
C8_7 H8B_7 0.9800 . ?
C8_7 H8C_7 0.9800 . ?
C9_7 H9A_7 0.9800 . ?
C9_7 H9B_7 0.9800 . ?
C9_7 H9C_7 0.9800 . ?
C10_7 H10A_7 0.9800 . ?
C10_7 H10B_7 0.9800 . ?
C10_7 H10C_7 0.9800 . ?
